data_5000118
loop_
_publ_author_name
'Araki, T.'

_journal_name_full
;
Memoirs of the College of Science, University of Kyoto, Series B
;
_journal_page_first 155
_journal_page_last 160
_journal_volume 24
_journal_year 1957
_chemical_name_mineral Wulfenite
_chemical_name_systematic 'Lead molybdate'
_space_group_IT_number 88
_symmetry_cell_setting tetragonal
_symmetry_space_group_name_Hall '-I 4ad'
_symmetry_space_group_name_H-M 'I 41/a :2'
_cell_angle_alpha 90
_cell_angle_beta 90
_cell_angle_gamma 90
_cell_formula_units_Z 4
_cell_length_a 5.47(1)
_cell_length_b 5.47(1)
_cell_length_c 12.18(2)
_cell_volume 364.4
_exptl_crystal_density_meas 6.7
_refine_ls_R_factor_all 0.2
_cod_original_sg_symbol_H-M 'I 41/a Z'
_cod_database_code 5000118

loop_
_symmetry_equiv_pos_as_xyz
x,y,z
-x,1/2-y,z
3/4-y,1/4+x,1/4+z
1/4+y,1/4-x,1/4+z
-x,-y,-z
x,1/2+y,-z
1/4+y,3/4-x,3/4-z
3/4-y,3/4+x,3/4-z
1/2+x,1/2+y,1/2+z
1/2-x,-y,1/2+z
1/4-y,3/4+x,3/4+z
3/4+y,3/4-x,3/4+z
1/2-x,1/2-y,1/2-z
1/2+x,y,1/2-z
3/4+y,1/4-x,1/4-z
1/4-y,1/4+x,1/4-z

loop_
_atom_site_label
_atom_site_type_symbol
_atom_site_symmetry_multiplicity
_atom_site_Wyckoff_symbol
_atom_site_fract_x
_atom_site_fract_y
_atom_site_fract_z
_atom_site_occupancy
_atom_site_attached_hydrogens
_atom_site_calc_flag
Pb1 Pb2+ 4 b 0. 0.25 0.625 1. 0 d
Mo1 Mo6+ 4 a 0. 0.25 0.125 1. 0 d
O1 O2- 16 f 0.247(3) 0.342(5) 0.04(2) 1. 0 d

loop_
_atom_type_symbol
_atom_type_oxidation_number
Pb2+ 2.000
Mo6+ 6.000
O2- -2.000
